data_2226861
loop_
_publ_author_name
'Fejfarov\'a, Karla'
'Khalaji, Aliakbar Dehno'
'Du\<sek, Michal'

_publ_section_title
;
 (<i>E</i>)-4-Bromo-<i>N</i>-(2,3,4-trimethoxybenzylidene)aniline
;
_journal_coeditor_code FK2021
_journal_issue 8
_journal_name_full 'Acta Crystallographica Section E'
_journal_page_first o2062
_journal_paper_doi 10.1107/S1600536810028163
_journal_volume 66
_journal_year 2010
_chemical_formula_iupac 'C16 H16 Br1 N1 O3'
_chemical_formula_moiety 'C16 H16 Br1 N1 O3'
_chemical_formula_sum 'C16 H16 Br N O3'
_chemical_formula_weight 350.2
_chemical_name_systematic
;
(<i>E</i>)-4-Bromo-<i>N</i>-(2,3,4-trimethoxybenzylidene)aniline
;
_space_group_IT_number 2
_symmetry_cell_setting triclinic
_symmetry_space_group_name_Hall '-P 1'
_symmetry_space_group_name_H-M 'P -1'
_cell_angle_alpha 93.068(3)
_cell_angle_beta 108.568(3)
_cell_angle_gamma 109.679(3)
_cell_formula_units_Z 2
_cell_length_a 7.9103(3)
_cell_length_b 9.9902(4)
_cell_length_c 10.7821(3)
_cell_measurement_reflns_used 11782
_cell_measurement_temperature 120
_cell_measurement_theta_max 66.6530
_cell_measurement_theta_min 4.3994
_cell_volume 748.10(5)
_computing_cell_refinement 'Crysalis Pro (Oxford Diffraction, 2009)'
_computing_data_collection 'Crysalis Pro (Oxford Diffraction, 2009)'
_computing_data_reduction 'Crysalis Pro (Oxford Diffraction, 2009)'
_computing_molecular_graphics 'DIAMOND (Brandenburg & Putz, 2005)'
_computing_publication_material 'JANA2006 (Pet\<r\'i\<cek <i>et al.</i>, 2006)'
_computing_structure_refinement 'JANA2006 (Pet\<r\'i\<cek <i>et al.</i>, 2006)'
_computing_structure_solution 'SIR2002 (Burla <i>et al.</i>, 2003)'
_diffrn_ambient_temperature 120
_diffrn_detector_area_resol_mean 10.3784
_diffrn_measured_fraction_theta_full 0.99
_diffrn_measured_fraction_theta_max 0.99
_diffrn_measurement_device 'four-cycle diffractometer'
_diffrn_measurement_device_type
;
Oxford Diffraction Xcalibur diffractometer with an Atlas
(Gemini Ultra Cu) detector
;
_diffrn_measurement_method 'Rotation method data acquisition using \w scans'
_diffrn_radiation_monochromator mirror
_diffrn_radiation_source 'X-ray tube'
_diffrn_radiation_type 'Cu K\a'
_diffrn_radiation_wavelength 1.54184
_diffrn_reflns_av_R_equivalents 0.0229
_diffrn_reflns_av_sigmaI/netI 0.0072
_diffrn_reflns_limit_h_max 9
_diffrn_reflns_limit_h_min -9
_diffrn_reflns_limit_k_max 11
_diffrn_reflns_limit_k_min -11
_diffrn_reflns_limit_l_max 12
_diffrn_reflns_limit_l_min -12
_diffrn_reflns_number 11571
_diffrn_reflns_reduction_process
;
Integration of the CCD images was done by program CrysAlis Pro
(Oxford diffraction, 2009). The same program was used for indexing of the
crystal shape and absorption correction.
;
_diffrn_reflns_theta_full 65.05
_diffrn_reflns_theta_max 65.05
_diffrn_reflns_theta_min 4.43
_exptl_absorpt_coefficient_mu 3.832
_exptl_absorpt_correction_T_max 0.631
_exptl_absorpt_correction_T_min 0.308
_exptl_absorpt_correction_type analytical
_exptl_absorpt_process_details '(CrysAlis Pro; Oxford Diffraction, 2009)'
_exptl_crystal_colour colourless
_exptl_crystal_density_diffrn 1.5542
_exptl_crystal_density_method 'not measured'
_exptl_crystal_description 'irregular shape'
_exptl_crystal_F_000 356
_exptl_crystal_size_max 0.4852
_exptl_crystal_size_mid 0.3782
_exptl_crystal_size_min 0.2533
_refine_diff_density_max 0.29
_refine_diff_density_min -0.28
_refine_ls_extinction_method none
_refine_ls_goodness_of_fit_ref 1.73
_refine_ls_hydrogen_treatment constr
_refine_ls_number_constraints 64
_refine_ls_number_parameters 190
_refine_ls_number_reflns 2546
_refine_ls_number_restraints 0
_refine_ls_R_factor_all 0.0259
_refine_ls_R_factor_gt 0.0255
_refine_ls_shift/su_max 0.0097
_refine_ls_shift/su_mean 0.0018
_refine_ls_structure_factor_coef Fsqd
_refine_ls_weighting_details w=1/[\s^2^(I)+0.0025000002I^2^]
_refine_ls_weighting_scheme sigma
_refine_ls_wR_factor_gt 0.0925
_refine_ls_wR_factor_ref 0.0931
_reflns_number_gt 2485
_reflns_number_total 2546
_reflns_threshold_expression I>3\s(I)
_cod_data_source_file fk2021.cif
_cod_data_source_block I
_cod_original_formula_sum 'C16 H16 Br1 N1 O3'
_cod_database_code 2226861
_cod_database_fobs_code 2226861

loop_
_symmetry_equiv_pos_site_id
_symmetry_equiv_pos_as_xyz
1 x,y,z
2 -x,-y,-z

loop_
_atom_site_type_symbol
_atom_site_label
_atom_site_fract_x
_atom_site_fract_y
_atom_site_fract_z
_atom_site_U_iso_or_equiv
_atom_site_adp_type
_atom_site_calc_flag
_atom_site_refinement_flags
_atom_site_occupancy
_atom_site_disorder_assembly
_atom_site_disorder_group
Br Br1 0.74999(3) 0.08307(2) 0.325568(16) 0.02973(14) Uani d . 1 . .
O O1 0.27449(16) 0.17106(14) 0.96566(12) 0.0209(5) Uani d . 1 . .
O O2 0.28261(17) 0.27191(14) 1.21239(13) 0.0204(5) Uani d . 1 . .
O O3 0.58807(17) 0.49203(14) 1.37866(12) 0.0217(5) Uani d . 1 . .
N N1 0.7545(2) 0.28811(17) 0.86865(15) 0.0205(6) Uani d . 1 . .
C C1 0.5987(2) 0.27332(18) 0.88986(17) 0.0196(6) Uani d . 1 . .
C C2 0.6019(2) 0.33388(19) 1.01757(17) 0.0183(6) Uani d . 1 . .
C C3 0.4387(2) 0.27855(18) 1.05351(17) 0.0179(6) Uani d . 1 . .
C C4 0.4391(2) 0.33244(18) 1.17524(16) 0.0177(6) Uani d . 1 . .
C C5 0.6034(2) 0.44399(19) 1.26324(17) 0.0188(6) Uani d . 1 . .
C C6 0.7671(2) 0.50042(19) 1.22894(17) 0.0205(7) Uani d . 1 . .
C C7 0.7633(2) 0.4451(2) 1.10740(17) 0.0209(7) Uani d . 1 . .
C C8 0.2463(3) 0.0301(2) 1.0001(2) 0.0275(7) Uani d . 1 . .
C C9 0.1411(2) 0.3364(2) 1.16845(19) 0.0225(7) Uani d . 1 . .
C C10 0.7574(3) 0.5963(2) 1.4782(2) 0.0283(8) Uani d . 1 . .
C C11 0.7401(2) 0.23365(19) 0.74029(17) 0.0190(6) Uani d . 1 . .
C C12 0.8644(2) 0.16622(19) 0.73130(18) 0.0214(7) Uani d . 1 . .
C C13 0.8630(3) 0.1162(2) 0.60794(19) 0.0228(7) Uani d . 1 . .
C C14 0.7397(3) 0.1383(2) 0.49439(18) 0.0212(7) Uani d . 1 . .
C C15 0.6134(3) 0.2048(2) 0.50017(19) 0.0232(7) Uani d . 1 . .
C C16 0.6156(3) 0.2530(2) 0.62404(18) 0.0224(7) Uani d . 1 . .
H H1 0.477112 0.22121 0.820107 0.0236 Uiso d . 1 . .
H H6 0.880465 0.576586 1.289179 0.0246 Uiso d . 1 . .
H H7 0.875405 0.484421 1.084082 0.0251 Uiso d . 1 . .
H H8a 0.117756 -0.035146 0.948638 0.0329 Uiso d . 1 . .
H H8b 0.336604 -0.004589 0.981472 0.0329 Uiso d . 1 . .
H H8c 0.265545 0.035921 1.093009 0.0329 Uiso d . 1 . .
H H9a 0.039226 0.294309 1.201348 0.0269 Uiso d . 1 . .
H H9b 0.200061 0.438601 1.201714 0.0269 Uiso d . 1 . .
H H9c 0.089588 0.3194 1.073 0.0269 Uiso d . 1 . .
H H10a 0.725742 0.625109 1.551587 0.034 Uiso d . 1 . .
H H10b 0.852651 0.554334 1.508865 0.034 Uiso d . 1 . .
H H10c 0.807226 0.679308 1.440879 0.034 Uiso d . 1 . .
H H12 0.95208 0.154077 0.810937 0.0256 Uiso d . 1 . .
H H13 0.946288 0.067032 0.60173 0.0274 Uiso d . 1 . .
H H15 0.526458 0.217114 0.42029 0.0278 Uiso d . 1 . .
H H16 0.530309 0.300348 0.629778 0.0268 Uiso d . 1 . .

loop_
_atom_site_aniso_label
_atom_site_aniso_U_11
_atom_site_aniso_U_22
_atom_site_aniso_U_33
_atom_site_aniso_U_12
_atom_site_aniso_U_13
_atom_site_aniso_U_23
_atom_site_aniso_type_symbol
Br1 0.03787(19) 0.03187(19) 0.02105(19) 0.00904(13) 0.01747(12) 0.00097(11) Br
O1 0.0192(6) 0.0209(7) 0.0176(6) 0.0033(5) 0.0045(5) 0.0034(5) O
O2 0.0202(6) 0.0239(7) 0.0230(7) 0.0091(5) 0.0132(5) 0.0103(5) O
O3 0.0227(6) 0.0259(7) 0.0175(6) 0.0079(5) 0.0099(5) 0.0019(5) O
N1 0.0230(7) 0.0245(8) 0.0159(7) 0.0089(6) 0.0090(6) 0.0047(6) N
C1 0.0214(8) 0.0192(8) 0.0189(9) 0.0072(7) 0.0078(7) 0.0067(7) C
C2 0.0206(8) 0.0211(8) 0.0174(8) 0.0098(7) 0.0094(7) 0.0071(7) C
C3 0.0179(8) 0.0183(8) 0.0178(8) 0.0071(7) 0.0059(6) 0.0058(7) C
C4 0.0196(8) 0.0197(8) 0.0192(8) 0.0096(7) 0.0107(7) 0.0095(7) C
C5 0.0214(8) 0.0216(9) 0.0177(8) 0.0104(7) 0.0093(7) 0.0069(7) C
C6 0.0196(8) 0.0213(9) 0.0199(9) 0.0059(7) 0.0082(7) 0.0030(7) C
C7 0.0201(8) 0.0238(9) 0.0213(9) 0.0073(7) 0.0114(7) 0.0060(7) C
C8 0.0309(9) 0.0197(9) 0.0304(11) 0.0044(8) 0.0147(8) 0.0038(8) C
C9 0.0187(9) 0.0268(9) 0.0248(10) 0.0093(8) 0.0105(7) 0.0066(7) C
C10 0.0256(9) 0.0369(11) 0.0186(9) 0.0094(8) 0.0066(7) -0.0024(8) C
C11 0.0192(8) 0.0185(8) 0.0188(9) 0.0039(7) 0.0091(7) 0.0044(7) C
C12 0.0208(8) 0.0256(9) 0.0208(9) 0.0097(7) 0.0098(7) 0.0078(7) C
C13 0.0232(9) 0.0227(9) 0.0265(10) 0.0097(7) 0.0126(7) 0.0055(7) C
C14 0.0261(9) 0.0205(9) 0.0186(9) 0.0053(7) 0.0140(7) 0.0022(7) C
C15 0.0277(9) 0.0249(9) 0.0185(9) 0.0105(8) 0.0088(7) 0.0083(7) C
C16 0.0255(9) 0.0241(9) 0.0223(9) 0.0118(7) 0.0116(7) 0.0066(7) C

loop_
_atom_type_symbol
_atom_type_scat_dispersion_real
_atom_type_scat_dispersion_imag
_atom_type_scat_source
C 0.018 0.009 'International Tables Vol C tables 4.2.6.8 and 6.1.1.1'
H 0.000 0.000 'International Tables Vol C tables 4.2.6.8 and 6.1.1.1'
Br -0.676 1.281 'International Tables Vol C tables 4.2.6.8 and 6.1.1.1'
N 0.031 0.018 'International Tables Vol C tables 4.2.6.8 and 6.1.1.1'
O 0.049 0.032 'International Tables Vol C tables 4.2.6.8 and 6.1.1.1'

loop_
_geom_angle_atom_site_label_1
_geom_angle_atom_site_label_2
_geom_angle_atom_site_label_3
_geom_angle_site_symmetry_1
_geom_angle_site_symmetry_2
_geom_angle_site_symmetry_3
_geom_angle
_geom_angle_publ_flag
C3 O1 C8 . . . 113.46(13) no
C4 O2 C9 . . . 112.97(15) no
C5 O3 C10 . . . 117.80(15) no
C1 N1 C11 . . . 118.43(13) no
N1 C1 C2 . . . 121.70(13) no
N1 C1 H1 . . . 119.1502 no
C2 C1 H1 . . . 119.1489 no
C1 C2 C3 . . . 119.84(13) no
C1 C2 C7 . . . 122.20(18) no
C3 C2 C7 . . . 117.96(17) no
O1 C3 C2 . . . 119.60(16) no
O1 C3 C4 . . . 119.38(16) no
C2 C3 C4 . . . 121.01(13) no
O2 C4 C3 . . . 120.43(12) no
O2 C4 C5 . . . 119.83(17) no
C3 C4 C5 . . . 119.66(17) no
O3 C5 C4 . . . 115.31(17) no
O3 C5 C6 . . . 124.62(13) no
C4 C5 C6 . . . 120.06(17) no
C5 C6 C7 . . . 119.23(13) no
C5 C6 H6 . . . 120.3876 no
C7 C6 H6 . . . 120.3865 no
C2 C7 C6 . . . 122.09(18) no
C2 C7 H7 . . . 118.9551 no
C6 C7 H7 . . . 118.9554 no
O1 C8 H8a . . . 109.4712 no
O1 C8 H8b . . . 109.4712 no
O1 C8 H8c . . . 109.4713 no
H8a C8 H8b . . . 109.4713 no
H8a C8 H8c . . . 109.4709 no
H8b C8 H8c . . . 109.4714 no
O2 C9 H9a . . . 109.4709 no
O2 C9 H9b . . . 109.4713 no
O2 C9 H9c . . . 109.4711 no
H9a C9 H9b . . . 109.4714 no
H9a C9 H9c . . . 109.4709 no
H9b C9 H9c . . . 109.4718 no
O3 C10 H10a . . . 109.4713 no
O3 C10 H10b . . . 109.4716 no
O3 C10 H10c . . . 109.4711 no
H10a C10 H10b . . . 109.4714 no
H10a C10 H10c . . . 109.4707 no
H10b C10 H10c . . . 109.4713 no
N1 C11 C12 . . . 117.91(16) no
N1 C11 C16 . . . 122.8(2) no
C12 C11 C16 . . . 119.21(19) no
C11 C12 C13 . . . 120.60(17) no
C11 C12 H12 . . . 119.6985 no
C13 C12 H12 . . . 119.6991 no
C12 C13 C14 . . . 118.9(2) no
C12 C13 H13 . . . 120.5337 no
C14 C13 H13 . . . 120.5339 no
Br1 C14 C13 . . . 119.31(18) no
Br1 C14 C15 . . . 118.89(14) no
C13 C14 C15 . . . 121.8(2) no
C14 C15 C16 . . . 118.52(18) no
C14 C15 H15 . . . 120.7399 no
C16 C15 H15 . . . 120.7397 no
C11 C16 C15 . . . 120.9(2) no
C11 C16 H16 . . . 119.5302 no
C15 C16 H16 . . . 119.5303 no

loop_
_geom_bond_atom_site_label_1
_geom_bond_atom_site_label_2
_geom_bond_site_symmetry_1
_geom_bond_site_symmetry_2
_geom_bond_distance
_geom_bond_publ_flag
Br1 C14 . . 1.908(2) no
O1 C3 . . 1.3805(16) no
O1 C8 . . 1.438(2) no
O2 C4 . . 1.377(2) no
O2 C9 . . 1.440(3) no
O3 C5 . . 1.365(2) no
O3 C10 . . 1.4342(19) no
N1 C1 . . 1.286(3) no
N1 C11 . . 1.415(3) no
C1 C2 . . 1.463(3) no
C1 H1 . . 0.96 no
C2 C3 . . 1.408(3) no
C2 C7 . . 1.3946(19) no
C3 C4 . . 1.391(3) no
C4 C5 . . 1.3990(19) no
C5 C6 . . 1.403(3) no
C6 C7 . . 1.382(3) no
C6 H6 . . 0.96 no
C7 H7 . . 0.96 no
C8 H8a . . 0.96 no
C8 H8b . . 0.96 no
C8 H8c . . 0.96 no
C9 H9a . . 0.96 no
C9 H9b . . 0.96 no
C9 H9c . . 0.96 no
C10 H10a . . 0.96 no
C10 H10b . . 0.96 no
C10 H10c . . 0.96 no
C11 C12 . . 1.390(3) no
C11 C16 . . 1.395(3) no
C12 C13 . . 1.391(3) no
C12 H12 . . 0.96 no
C13 C14 . . 1.383(3) no
C13 H13 . . 0.96 no
C14 C15 . . 1.387(3) no
C15 C16 . . 1.388(3) no
C15 H15 . . 0.96 no
C16 H16 . . 0.96 no

loop_
_geom_hbond_atom_site_label_D
_geom_hbond_atom_site_label_H
_geom_hbond_atom_site_label_A
_geom_hbond_site_symmetry_D
_geom_hbond_site_symmetry_H
_geom_hbond_site_symmetry_A
_geom_hbond_distance_DH
_geom_hbond_distance_HA
_geom_hbond_distance_DA
_geom_hbond_angle_DHA
_geom_hbond_publ_flag
? ? ? ? ? ? ? ? ? ? ?

loop_
_geom_torsion_atom_site_label_1
_geom_torsion_atom_site_label_2
_geom_torsion_atom_site_label_3
_geom_torsion_atom_site_label_4
_geom_torsion_site_symmetry_1
_geom_torsion_site_symmetry_2
_geom_torsion_site_symmetry_3
_geom_torsion_site_symmetry_4
_geom_torsion
_geom_torsion_publ_flag
C8 O1 C3 C2 . . . . 103.6(2) no
C8 O1 C3 C4 . . . . -77.6(2) no
C9 O2 C4 C3 . . . . -88.7(2) no
C9 O2 C4 C5 . . . . 94.54(19) no
C10 O3 C5 C4 . . . . 174.08(16) no
C10 O3 C5 C6 . . . . -7.2(3) no
C11 N1 C1 C2 . . . . -176.48(16) no
C1 N1 C11 C12 . . . . -140.37(18) no
C1 N1 C11 C16 . . . . 43.7(3) no
N1 C1 C2 C3 . . . . -159.30(17) no
N1 C1 C2 C7 . . . . 20.0(3) no

loop_
_cod_related_entry_id
_cod_related_entry_database
_cod_related_entry_code
1 ChemSpider 24745578
